data_7012549
loop_
_publ_author_name
'Roberts, Rachel L.'
'Puschmann, Horst'
'Howard, Judith A. K.'
'Yamamoto, John H.'
'Carty, Arthur J.'
'Low, Paul J.'

_publ_section_title
;
 Synthesis and structure of a series of tungsten(ii) and tungsten(vi)
 diynyl and diyndiyl complexes
;
_journal_issue 6
_journal_name_full 'Dalton Transactions'
_journal_page_first 1099
_journal_paper_doi 10.1039/b212074g
_journal_year 2003
_chemical_formula_moiety 'C14 H16 O2 W'
_chemical_formula_sum 'C14 H16 O2 W'
_chemical_formula_weight 400.12
_chemical_name_common
;(1,2,3,4,5-pentamethyl cyclopentadienyl)(dioxo)tungsten(buta-
1,3-diynyl)
;
_chemical_name_systematic
; 
? 
;
_space_group_IT_number 61
_symmetry_cell_setting orthorhombic
_symmetry_space_group_name_Hall '-P 2ac 2ab'
_symmetry_space_group_name_H-M 'P b c a'
_atom_sites_solution_hydrogens geom
_atom_sites_solution_primary direct
_atom_sites_solution_secondary difmap
_audit_creation_method SHELXL-97
_cell_angle_alpha 90.00
_cell_angle_beta 90.00
_cell_angle_gamma 90.00
_cell_formula_units_Z 8
_cell_length_a 12.5473(11)
_cell_length_b 12.6869(11)
_cell_length_c 17.0809(16)
_cell_measurement_reflns_used 6073
_cell_measurement_temperature 393(2)
_cell_measurement_theta_max 34.815
_cell_measurement_theta_min 2.576
_cell_volume 2719.0(4)
_computing_cell_refinement 'SMART version 5.625 (Bruker, 2001)'
_computing_data_collection 'SMART version 5.625 (Bruker, 2001)'
_computing_data_reduction 'SAINT version 6.02A (Bruker, 2001)'
_computing_molecular_graphics 'SHELXTL version 6.12 (Bruker, 2001)'
_computing_publication_material 'SHELXTL version 6.12 (Bruker, 2001)'
_computing_structure_refinement 'SHELXL-97 (Sheldrick, 1997)'
_computing_structure_solution 'SHELXS-97 (Sheldrick, 1990)'
_diffrn_ambient_temperature 120(2)
_diffrn_detector_area_resol_mean 8
_diffrn_measured_fraction_theta_full 1.000
_diffrn_measured_fraction_theta_max 1.000
_diffrn_measurement_device_type 'Bruker SMART CCD 6K area detector'
_diffrn_measurement_method \w-scans
_diffrn_radiation_monochromator graphite
_diffrn_radiation_source 'fine-focus sealed tube'
_diffrn_radiation_type MoK\a
_diffrn_radiation_wavelength 0.71073
_diffrn_reflns_av_R_equivalents 0.0364
_diffrn_reflns_av_sigmaI/netI 0.0406
_diffrn_reflns_limit_h_max 16
_diffrn_reflns_limit_h_min -16
_diffrn_reflns_limit_k_max 16
_diffrn_reflns_limit_k_min -16
_diffrn_reflns_limit_l_max 21
_diffrn_reflns_limit_l_min -21
_diffrn_reflns_number 28375
_diffrn_reflns_theta_full 27.00
_diffrn_reflns_theta_max 27.00
_diffrn_reflns_theta_min 2.38
_exptl_absorpt_coefficient_mu 8.484
_exptl_absorpt_correction_T_max 1
_exptl_absorpt_correction_T_min 0.6701
_exptl_absorpt_correction_type multi-scan
_exptl_absorpt_process_details 'SADABS (G.M.Sheldrick, 1998)'
_exptl_crystal_colour yellow
_exptl_crystal_density_diffrn 1.955
_exptl_crystal_density_meas ?
_exptl_crystal_density_method .
_exptl_crystal_description block
_exptl_crystal_F_000 1520
_exptl_crystal_size_max 0.1
_exptl_crystal_size_mid 0.1
_exptl_crystal_size_min 0.05
_refine_diff_density_max 1.686
_refine_diff_density_min -1.841
_refine_diff_density_rms 0.113
_refine_ls_extinction_method none
_refine_ls_goodness_of_fit_ref 1.103
_refine_ls_hydrogen_treatment mixed
_refine_ls_matrix_type full
_refine_ls_number_parameters 163
_refine_ls_number_reflns 2964
_refine_ls_number_restraints 0
_refine_ls_restrained_S_all 1.103
_refine_ls_R_factor_all 0.0273
_refine_ls_R_factor_gt 0.0212
_refine_ls_shift/su_max 0.002
_refine_ls_shift/su_mean 0.000
_refine_ls_structure_factor_coef Fsqd
_refine_ls_weighting_details 'calc w=1/[\s^2^(Fo^2^)+(0.0000P)^2^+6.6022P] where P=(Fo^2^+2Fc^2^)/3'
_refine_ls_weighting_scheme calc
_refine_ls_wR_factor_gt 0.0580
_refine_ls_wR_factor_ref 0.0650
_reflns_number_gt 2563
_reflns_number_total 2964
_reflns_threshold_expression >2sigma(I)
_cod_data_source_file b212074g.txt
_cod_data_source_block 02srv059Compound4
_cod_depositor_comments
;
The following automatic conversions were performed:
'_symmetry_cell_setting' value 'Orthorhombic' changed to 'orthorhombic'
according to '/home/saulius/struct/CIF-dictionaries/cif_core.dic'
dictionary named 'cif_core.dic' version 2.4.1 from 2010-06-29.

Automatic conversion script
Id: cif_fix_enum 1527 2010-12-29 10:47:43Z saulius 
;
_cod_original_sg_symbol_H-M Pbca
_cod_database_code 7012549

loop_
_symmetry_equiv_pos_as_xyz
'x, y, z'
'-x+1/2, -y, z+1/2'
'-x, y+1/2, -z+1/2'
'x+1/2, -y+1/2, -z'
'-x, -y, -z'
'x-1/2, y, -z-1/2'
'x, -y-1/2, z-1/2'
'-x-1/2, y-1/2, z'

loop_
_atom_site_label
_atom_site_type_symbol
_atom_site_fract_x
_atom_site_fract_y
_atom_site_fract_z
_atom_site_U_iso_or_equiv
_atom_site_adp_type
_atom_site_occupancy
_atom_site_symmetry_multiplicity
_atom_site_calc_flag
_atom_site_refinement_flags
_atom_site_disorder_assembly
_atom_site_disorder_group
W1 W 0.145827(11) 0.170157(12) 0.620554(8) 0.02198(7) Uani 1 1 d . . .
O1 O 0.1173(3) 0.0457(2) 0.65713(18) 0.0390(7) Uani 1 1 d . . .
O2 O 0.2573(2) 0.2170(3) 0.66823(18) 0.0426(8) Uani 1 1 d . . .
C1 C 0.2046(3) 0.1397(3) 0.5088(2) 0.0251(8) Uani 1 1 d . . .
C2 C 0.2434(3) 0.1171(3) 0.4467(2) 0.0241(7) Uani 1 1 d . . .
C3 C 0.2870(3) 0.0877(3) 0.3759(2) 0.0246(8) Uani 1 1 d . . .
C4 C 0.3224(3) 0.0574(3) 0.3147(3) 0.0316(9) Uani 1 1 d . . .
H4 H 0.344(5) 0.032(5) 0.267(4) 0.065(19) Uiso 1 1 d . . .
C01 C -0.0431(3) 0.2026(3) 0.6297(2) 0.0222(7) Uani 1 1 d . . .
C02 C -0.0202(3) 0.2209(3) 0.5509(2) 0.0216(7) Uani 1 1 d . . .
C03 C 0.0512(3) 0.3101(3) 0.5465(2) 0.0225(7) Uani 1 1 d . . .
C04 C 0.0717(3) 0.3463(3) 0.6231(2) 0.0227(8) Uani 1 1 d . . .
C05 C 0.0184(3) 0.2753(3) 0.6761(2) 0.0214(7) Uani 1 1 d . . .
C11 C -0.1174(4) 0.1204(4) 0.6618(3) 0.0381(10) Uani 1 1 d . . .
H11A H -0.1795 0.1157 0.6291 0.057 Uiso 1 1 calc R . .
H11B H -0.1384 0.1395 0.7139 0.057 Uiso 1 1 calc R . .
H11C H -0.0819 0.0534 0.6628 0.057 Uiso 1 1 calc R . .
C12 C -0.0638(4) 0.1631(3) 0.4813(2) 0.0328(9) Uani 1 1 d . . .
H12A H -0.0963 0.0985 0.4982 0.049 Uiso 1 1 calc R . .
H12B H -0.0070 0.1476 0.4455 0.049 Uiso 1 1 calc R . .
H12C H -0.1161 0.2062 0.4556 0.049 Uiso 1 1 calc R . .
C13 C 0.0880(4) 0.3613(4) 0.4721(2) 0.0351(9) Uani 1 1 d . . .
H13A H 0.0333 0.4075 0.4529 0.053 Uiso 1 1 calc R . .
H13B H 0.1027 0.3080 0.4337 0.053 Uiso 1 1 calc R . .
H13C H 0.1515 0.4012 0.4821 0.053 Uiso 1 1 calc R . .
C14 C 0.1396(4) 0.4373(4) 0.6469(3) 0.0430(11) Uani 1 1 d . . .
H14A H 0.1817 0.4181 0.6916 0.064 Uiso 1 1 calc R . .
H14B H 0.0950 0.4962 0.6600 0.064 Uiso 1 1 calc R . .
H14C H 0.1858 0.4563 0.6044 0.064 Uiso 1 1 calc R . .
C15 C 0.0165(4) 0.2836(4) 0.7643(2) 0.0338(9) Uani 1 1 d . . .
H15A H 0.0801 0.3180 0.7820 0.051 Uiso 1 1 calc R . .
H15B H 0.0127 0.2142 0.7866 0.051 Uiso 1 1 calc R . .
H15C H -0.0447 0.3237 0.7803 0.051 Uiso 1 1 calc R . .

loop_
_atom_site_aniso_label
_atom_site_aniso_U_11
_atom_site_aniso_U_22
_atom_site_aniso_U_33
_atom_site_aniso_U_23
_atom_site_aniso_U_13
_atom_site_aniso_U_12
W1 0.01987(10) 0.03137(11) 0.01470(10) 0.00240(5) -0.00043(5) 0.00648(5)
O1 0.0509(18) 0.0371(17) 0.0290(16) 0.0106(13) 0.0102(14) 0.0218(15)
O2 0.0246(15) 0.074(2) 0.0294(15) -0.0104(15) -0.0069(12) 0.0080(15)
C1 0.0248(18) 0.0283(18) 0.0221(18) 0.0018(15) -0.0006(14) 0.0039(16)
C2 0.0244(18) 0.0239(18) 0.0241(18) 0.0015(15) 0.0001(15) 0.0000(15)
C3 0.0264(19) 0.0250(18) 0.0226(19) -0.0014(14) 0.0018(14) -0.0037(15)
C4 0.029(2) 0.036(2) 0.029(2) -0.0064(17) 0.0038(17) -0.0090(18)
C01 0.0168(17) 0.0266(18) 0.0233(18) 0.0022(14) 0.0019(13) 0.0000(14)
C02 0.0230(17) 0.0225(18) 0.0193(17) 0.0001(13) -0.0053(14) 0.0027(15)
C03 0.0249(18) 0.0248(17) 0.0178(17) 0.0028(13) -0.0019(14) 0.0040(15)
C04 0.0231(18) 0.0222(17) 0.0229(19) -0.0002(13) -0.0008(14) -0.0008(14)
C05 0.0194(16) 0.0257(18) 0.0191(17) 0.0003(14) -0.0009(13) 0.0023(15)
C11 0.032(2) 0.038(2) 0.044(3) 0.002(2) 0.0088(19) -0.0091(19)
C12 0.031(2) 0.038(2) 0.030(2) -0.0108(17) -0.0108(18) 0.0000(17)
C13 0.046(3) 0.034(2) 0.026(2) 0.0111(17) 0.0027(18) 0.003(2)
C14 0.049(3) 0.042(3) 0.038(3) -0.007(2) -0.004(2) -0.014(2)
C15 0.039(2) 0.045(3) 0.0175(19) -0.0016(16) 0.0025(16) 0.010(2)

loop_
_atom_type_symbol
_atom_type_description
_atom_type_scat_dispersion_real
_atom_type_scat_dispersion_imag
_atom_type_scat_source
C C 0.0033 0.0016 'International Tables Vol C Tables 4.2.6.8 and 6.1.1.4'
H H 0.0000 0.0000 'International Tables Vol C Tables 4.2.6.8 and 6.1.1.4'
O O 0.0106 0.0060 'International Tables Vol C Tables 4.2.6.8 and 6.1.1.4'
W W -0.8490 6.8722 'International Tables Vol C Tables 4.2.6.8 and 6.1.1.4'

loop_
_geom_angle_atom_site_label_1
_geom_angle_atom_site_label_2
_geom_angle_atom_site_label_3
_geom_angle
_geom_angle_site_symmetry_1
_geom_angle_site_symmetry_3
_geom_angle_publ_flag
O2 W1 O1 108.09(17) . . yes
O2 W1 C1 102.12(15) . . ?
O1 W1 C1 103.53(15) . . yes
O2 W1 C05 99.78(14) . . ?
O1 W1 C05 103.72(14) . . ?
C1 W1 C05 137.37(14) . . ?
O2 W1 C01 135.11(14) . . ?
O1 W1 C01 85.94(14) . . ?
C1 W1 C01 116.03(13) . . ?
C05 W1 C01 35.61(13) . . ?
O2 W1 C04 89.15(15) . . ?
O1 W1 C04 138.94(14) . . ?
C1 W1 C04 108.92(14) . . ?
C05 W1 C04 35.48(13) . . ?
C01 W1 C04 57.56(13) . . ?
O2 W1 C03 112.47(15) . . ?
O1 W1 C03 137.36(14) . . ?
C1 W1 C03 80.53(13) . . ?
C05 W1 C03 57.30(12) . . ?
C01 W1 C03 55.98(12) . . ?
C04 W1 C03 33.39(12) . . ?
O2 W1 C02 144.84(15) . . ?
O1 W1 C02 103.61(14) . . ?
C1 W1 C02 84.59(13) . . ?
C05 W1 C02 57.44(12) . . ?
C01 W1 C02 33.09(12) . . ?
C04 W1 C02 56.45(12) . . ?
C03 W1 C02 33.85(12) . . ?
C2 C1 W1 175.4(3) . . yes
C1 C2 C3 178.0(4) . . yes
C4 C3 C2 176.8(4) . . yes
C02 C01 C05 108.3(3) . . ?
C02 C01 C11 126.5(4) . . ?
C05 C01 C11 125.2(4) . . ?
C02 C01 W1 76.3(2) . . ?
C05 C01 W1 67.55(19) . . ?
C11 C01 W1 121.0(3) . . ?
C01 C02 C03 107.9(3) . . ?
C01 C02 C12 127.4(4) . . ?
C03 C02 C12 124.6(3) . . ?
C01 C02 W1 70.6(2) . . ?
C03 C02 W1 73.0(2) . . ?
C12 C02 W1 124.0(3) . . ?
C04 C03 C02 108.7(3) . . ?
C04 C03 C13 126.1(4) . . ?
C02 C03 C13 125.0(3) . . ?
C04 C03 W1 70.9(2) . . ?
C02 C03 W1 73.1(2) . . ?
C13 C03 W1 126.4(3) . . ?
C03 C04 C05 107.2(3) . . ?
C03 C04 C14 127.5(4) . . ?
C05 C04 C14 125.3(4) . . ?
C03 C04 W1 75.7(2) . . ?
C05 C04 W1 67.2(2) . . ?
C14 C04 W1 120.0(3) . . ?
C04 C05 C01 107.6(3) . . ?
C04 C05 C15 126.2(3) . . ?
C01 C05 C15 125.8(3) . . ?
C04 C05 W1 77.3(2) . . ?
C01 C05 W1 76.8(2) . . ?
C15 C05 W1 117.7(3) . . ?

loop_
_geom_bond_atom_site_label_1
_geom_bond_atom_site_label_2
_geom_bond_distance
_geom_bond_site_symmetry_2
_geom_bond_publ_flag
W1 O2 1.724(3) . yes
W1 O1 1.735(3) . yes
W1 C1 2.082(4) . yes
W1 C05 2.288(4) . ?
W1 C01 2.411(4) . ?
W1 C04 2.421(4) . ?
W1 C03 2.483(4) . ?
W1 C02 2.484(3) . ?
C1 C2 1.202(5) . yes
C2 C3 1.379(5) . yes
C3 C4 1.200(6) . yes
C01 C02 1.396(5) . ?
C01 C05 1.442(5) . ?
C01 C11 1.503(6) . ?
C02 C03 1.446(5) . ?
C02 C12 1.500(5) . ?
C03 C04 1.410(5) . ?
C03 C13 1.500(5) . ?
C04 C05 1.441(5) . ?
C04 C14 1.492(6) . ?
C05 C15 1.510(5) . ?
